data_4514786
loop_
_publ_author_name
'Wu, Wenli'
'Cui, Enxin'
'Zhang, Yun'
'Zhang, Chen'
'Zhu, Feng'
'Tung, Chen-Ho'
'Wang, Yifeng'

_publ_section_title
;
 Involving Single-Atom Silver(0) in Selective Dehalogenation by AgF under
 Visible-Light Irradiation
;
_journal_issue 7
_journal_name_full 'ACS Catalysis'
_journal_page_first 6335
_journal_paper_doi 10.1021/acscatal.9b01929
_journal_volume 9
_journal_year 2019
_chemical_formula_moiety 'C16 H12 N2'
_chemical_formula_sum 'C16 H12 N2'
_chemical_formula_weight 232.28
_space_group_crystal_system orthorhombic
_space_group_IT_number 33
_space_group_name_Hall 'P 2c -2n'
_space_group_name_H-M_alt 'P n a 21'
_symmetry_space_group_name_Hall 'P 2c -2n'
_symmetry_space_group_name_H-M 'P n a 21'
_atom_sites_solution_hydrogens geom
_atom_sites_solution_primary iterative
_audit_creation_date 2018-12-07
_audit_creation_method
;
Olex2 1.2-beta
(compiled 2018.05.29 svn.r3508 for OlexSys, GUI svn.r5506)
;
_cell_angle_alpha 90
_cell_angle_beta 90
_cell_angle_gamma 90
_cell_formula_units_Z 4
_cell_length_a 7.5559(5)
_cell_length_b 13.9087(12)
_cell_length_c 11.4271(7)
_cell_measurement_reflns_used 1825
_cell_measurement_temperature 173.00(10)
_cell_measurement_theta_max 75.2210
_cell_measurement_theta_min 4.9540
_cell_volume 1200.91(15)
_computing_cell_refinement 'CrysAlisPro 1.171.39.30d (Rigaku OD, 2017)'
_computing_data_collection 'CrysAlisPro 1.171.39.30d (Rigaku OD, 2017)'
_computing_data_reduction 'CrysAlisPro 1.171.39.30d (Rigaku OD, 2017)'
_computing_molecular_graphics 'Olex2 (Dolomanov et al., 2009)'
_computing_publication_material 'Olex2 (Dolomanov et al., 2009)'
_computing_structure_refinement 'ShelXL (Sheldrick, 2015)'
_computing_structure_solution 'olex2.solve (Bourhis et al., 2015)'
_diffrn_ambient_environment N~2~
_diffrn_ambient_temperature 173.00(10)
_diffrn_detector 'CCD plate'
_diffrn_detector_type HyPix
_diffrn_measured_fraction_theta_full 0.990
_diffrn_measured_fraction_theta_max 0.939
_diffrn_measurement_details
;
List of Runs (angles in degrees, time in seconds):

  # Type    Start    End  Width  t~exp~   \w     \q     \k     \f   Frames
--------------------------------------------------------------------------
  1  \w    -70.00 -14.00   1.00    0.65    --  -86.25 125.00 -56.00   56
  2  \w     93.00 119.00   1.00    0.10    --   48.45  29.00-115.00   26
  3  \w    104.00 163.00   1.00    0.65    --  107.75  95.00  51.00   59
  4  \w     44.00  88.00   1.00    0.65    --  107.75 -29.00  83.00   44
  5  \w     31.00  90.00   1.00    0.10    --   48.45-125.00 150.00   59
  6  \w    103.00 168.00   1.00    0.65    --  107.75  37.00  30.00   65
  7  \w     54.00 105.00   1.00    0.65    --  107.75 -99.00 -60.00   51
  8  \w   -107.00 -70.00   1.00    0.10    --  -48.45-125.00 -90.00   37
  9  \w   -116.00 -72.00   1.00    0.10    --  -48.45-125.00  30.00   44
;
_diffrn_measurement_device 'four-circle diffractometer'
_diffrn_measurement_device_type 'XtaLAB Synergy, Dualflex, HyPix'
_diffrn_measurement_method '\w scans'
_diffrn_orient_matrix_type 'CrysAlisPro convention (1999,Acta A55,543-557)'
_diffrn_orient_matrix_UB_11 -0.0178687000
_diffrn_orient_matrix_UB_12 -0.1250877000
_diffrn_orient_matrix_UB_13 -0.0403334000
_diffrn_orient_matrix_UB_21 -0.2024451000
_diffrn_orient_matrix_UB_22 0.0075609000
_diffrn_orient_matrix_UB_23 0.0108357000
_diffrn_orient_matrix_UB_31 -0.0144640000
_diffrn_orient_matrix_UB_32 0.0499023000
_diffrn_orient_matrix_UB_33 -0.1026092000
_diffrn_radiation_monochromator mirror
_diffrn_radiation_probe x-ray
_diffrn_radiation_type CuK\a
_diffrn_radiation_wavelength 1.54184
_diffrn_reflns_av_R_equivalents 0.0596
_diffrn_reflns_av_unetI/netI 0.0630
_diffrn_reflns_Laue_measured_fraction_full 0.990
_diffrn_reflns_Laue_measured_fraction_max 0.939
_diffrn_reflns_limit_h_max 7
_diffrn_reflns_limit_h_min -9
_diffrn_reflns_limit_k_max 13
_diffrn_reflns_limit_k_min -17
_diffrn_reflns_limit_l_max 14
_diffrn_reflns_limit_l_min -13
_diffrn_reflns_number 3443
_diffrn_reflns_point_group_measured_fraction_full 0.770
_diffrn_reflns_point_group_measured_fraction_max 0.716
_diffrn_reflns_theta_full 67.684
_diffrn_reflns_theta_max 75.881
_diffrn_reflns_theta_min 5.009
_diffrn_source 'micro-focus sealed X-ray tube'
_diffrn_source_type 'PhotonJet (Cu) X-ray Source'
_exptl_absorpt_coefficient_mu 0.597
_exptl_absorpt_correction_T_max 1.00000
_exptl_absorpt_correction_T_min 0.40257
_exptl_absorpt_correction_type multi-scan
_exptl_absorpt_process_details
;
CrysAlisPro 1.171.39.30d (Rigaku Oxford Diffraction, 2017)
Empirical absorption correction using spherical harmonics,
 implemented in SCALE3 ABSPACK scaling algorithm.
;
_exptl_crystal_colour 'clear colourless'
_exptl_crystal_colour_lustre clear
_exptl_crystal_colour_primary colourless
_exptl_crystal_density_diffrn 1.285
_exptl_crystal_description block
_exptl_crystal_F_000 488
_refine_diff_density_max 1.487
_refine_diff_density_min -0.444
_refine_diff_density_rms 0.174
_refine_ls_abs_structure_details
;
 Flack x determined using 406 quotients [(I+)-(I-)]/[(I+)+(I-)]
 (Parsons, Flack and Wagner, Acta Cryst. B69 (2013) 249-259).
;
_refine_ls_abs_structure_Flack -0.2(10)
_refine_ls_extinction_method none
_refine_ls_goodness_of_fit_ref 1.791
_refine_ls_hydrogen_treatment constr
_refine_ls_matrix_type full
_refine_ls_number_parameters 163
_refine_ls_number_reflns 1806
_refine_ls_number_restraints 1
_refine_ls_restrained_S_all 1.790
_refine_ls_R_factor_all 0.1727
_refine_ls_R_factor_gt 0.1656
_refine_ls_shift/su_max 0.000
_refine_ls_shift/su_mean 0.000
_refine_ls_structure_factor_coef Fsqd
_refine_ls_weighting_details 'w=1/[\s^2^(Fo^2^)+(0.2000P)^2^] where P=(Fo^2^+2Fc^2^)/3'
_refine_ls_weighting_scheme calc
_refine_ls_wR_factor_gt 0.3673
_refine_ls_wR_factor_ref 0.3940
_reflns_Friedel_coverage 0.452
_reflns_Friedel_fraction_full 0.524
_reflns_Friedel_fraction_max 0.470
_reflns_number_gt 1619
_reflns_number_total 1806
_reflns_threshold_expression 'I > 2\s(I)'
_cod_data_source_file cs9b01929_si_002.cif
_cod_data_source_block 20180618-wwl-2
_cod_database_code 4514786
_shelx_shelxl_version_number 2014/7
_chemical_oxdiff_formula 'C N H'
_shelx_space_group_comment
;
The symmetry employed for this shelxl refinement is uniquely defined
by the following loop, which should always be used as a source of
symmetry information in preference to the above space-group names.
They are only intended as comments.
;
_reflns_odcompleteness_completeness 99.14
_reflns_odcompleteness_iscentric 1
_reflns_odcompleteness_theta 66.97
_olex2_refinement_description
;
1. Fixed Uiso
 At 1.2 times of:
  All C(H) groups, All C(H,H) groups, All N(H) groups
2.a Secondary CH2 refined with riding coordinates:
 C8(H8B,H8A)
2.b Aromatic/amide H refined with riding coordinates:
 N2(H2), C9(H9), C3(H3), C14(H14), C6(H6), C4(H4), C7(H7), C13(H13), C16(H16),
 C15(H15)
;
_olex2_submission_special_instructions 'No special instructions were received'
_oxdiff_exptl_absorpt_empirical_details
;
Empirical correction (ABSPACK) includes:
- Absorption correction using spherical harmonics
- Frame scaling
;
_oxdiff_exptl_absorpt_empirical_full_max 2.709
_oxdiff_exptl_absorpt_empirical_full_min 0.430

loop_
_space_group_symop_operation_xyz
'x, y, z'
'-x, -y, z+1/2'
'x+1/2, -y+1/2, z'
'-x+1/2, y+1/2, z+1/2'

loop_
_atom_site_label
_atom_site_type_symbol
_atom_site_fract_x
_atom_site_fract_y
_atom_site_fract_z
_atom_site_U_iso_or_equiv
_atom_site_adp_type
_atom_site_occupancy
_atom_site_site_symmetry_order
_atom_site_calc_flag
_atom_site_refinement_flags_posn
N1 N -0.7768(12) -0.8196(8) -0.0861(8) 0.063(2) Uani 1 1 d .
N2 N -0.5444(12) -0.6606(5) -0.8812(7) 0.0531(19) Uani 1 1 d .
H2 H -0.5168 -0.6811 -0.9498 0.064 Uiso 1 1 calc R
C9 C -0.4376(13) -0.6608(7) -0.7865(10) 0.052(2) Uani 1 1 d .
H9 H -0.3243 -0.6869 -0.7860 0.063 Uiso 1 1 calc R
C3 C -0.6034(11) -0.7974(6) -0.3735(8) 0.0418(17) Uani 1 1 d .
H3 H -0.6174 -0.8638 -0.3733 0.050 Uiso 1 1 calc R
C14 C -1.0015(12) -0.5646(7) -0.8605(10) 0.049(2) Uani 1 1 d .
H14 H -1.1040 -0.5521 -0.9029 0.058 Uiso 1 1 calc R
C5 C -0.5150(9) -0.6497(6) -0.4726(7) 0.0368(17) Uani 1 1 d .
C6 C -0.5675(11) -0.5978(6) -0.3743(9) 0.0465(19) Uani 1 1 d .
H6 H -0.5599 -0.5311 -0.3753 0.056 Uiso 1 1 calc R
C1 C -0.7151(12) -0.7893(7) -0.1716(7) 0.050(2) Uani 1 1 d .
C8 C -0.4386(12) -0.5988(7) -0.5762(8) 0.051(2) Uani 1 1 d .
H8B H -0.4481 -0.5302 -0.5620 0.061 Uiso 1 1 calc R
H8A H -0.3134 -0.6140 -0.5796 0.061 Uiso 1 1 calc R
C4 C -0.5342(13) -0.7497(6) -0.4728(7) 0.044(2) Uani 1 1 d .
H4 H -0.5014 -0.7850 -0.5384 0.052 Uiso 1 1 calc R
C11 C -0.6948(9) -0.5941(6) -0.7306(7) 0.0381(17) Uani 1 1 d .
C7 C -0.6307(10) -0.6434(7) -0.2755(8) 0.0466(19) Uani 1 1 d .
H7 H -0.6600 -0.6079 -0.2093 0.056 Uiso 1 1 calc R
C2 C -0.6503(10) -0.7428(6) -0.2760(8) 0.0410(18) Uani 1 1 d .
C13 C -0.8604(16) -0.6071(7) -0.9144(9) 0.057(2) Uani 1 1 d .
H13 H -0.8676 -0.6257 -0.9924 0.068 Uiso 1 1 calc R
C10 C -0.5147(9) -0.6185(6) -0.6914(7) 0.0351(16) Uani 1 1 d .
C12 C -0.7028(14) -0.6224(6) -0.8496(8) 0.050(2) Uani 1 1 d .
C16 C -0.8387(12) -0.5515(6) -0.6765(9) 0.050(2) Uani 1 1 d .
H16 H -0.8326 -0.5315 -0.5989 0.060 Uiso 1 1 calc R
C15 C -0.9931(10) -0.5396(7) -0.7416(10) 0.048(2) Uani 1 1 d .
H15 H -1.0932 -0.5145 -0.7054 0.057 Uiso 1 1 calc R

loop_
_atom_site_aniso_label
_atom_site_aniso_U_11
_atom_site_aniso_U_22
_atom_site_aniso_U_33
_atom_site_aniso_U_23
_atom_site_aniso_U_13
_atom_site_aniso_U_12
N1 0.053(4) 0.094(6) 0.043(4) -0.001(4) 0.004(4) 0.004(4)
N2 0.079(5) 0.045(4) 0.036(4) -0.004(3) 0.010(4) 0.010(4)
C9 0.061(5) 0.046(4) 0.050(5) 0.013(4) 0.015(4) 0.013(4)
C3 0.045(4) 0.045(4) 0.035(4) -0.002(3) -0.003(3) -0.009(3)
C14 0.049(4) 0.051(4) 0.046(5) 0.013(4) -0.005(3) -0.001(3)
C5 0.035(3) 0.047(4) 0.029(4) 0.009(3) -0.007(3) -0.004(3)
C6 0.041(4) 0.040(4) 0.058(5) -0.003(4) -0.005(4) 0.006(3)
C1 0.050(4) 0.068(5) 0.032(4) -0.005(3) -0.003(3) 0.009(4)
C8 0.046(4) 0.062(5) 0.046(5) 0.008(4) -0.011(4) -0.020(4)
C4 0.071(5) 0.036(4) 0.025(3) -0.006(3) -0.004(3) 0.000(3)
C11 0.033(3) 0.044(4) 0.038(4) -0.002(3) 0.003(3) 0.007(3)
C7 0.041(4) 0.060(5) 0.039(4) -0.008(4) -0.006(3) -0.002(3)
C2 0.037(3) 0.053(5) 0.033(3) 0.004(3) -0.005(3) -0.001(3)
C13 0.072(6) 0.056(5) 0.043(5) 0.007(4) -0.012(4) -0.004(4)
C10 0.034(3) 0.041(4) 0.030(3) 0.010(3) 0.004(2) 0.002(3)
C12 0.065(5) 0.044(4) 0.040(4) 0.003(3) -0.005(4) -0.001(4)
C16 0.049(4) 0.051(4) 0.050(5) 0.007(4) 0.011(4) 0.002(4)
C15 0.030(3) 0.052(5) 0.062(6) 0.004(4) 0.003(3) 0.001(3)

loop_
_atom_type_symbol
_atom_type_description
_atom_type_scat_dispersion_real
_atom_type_scat_dispersion_imag
_atom_type_scat_source
C C 0.0181 0.0091 'International Tables Vol C Tables 4.2.6.8 and 6.1.1.4'
H H 0.0000 0.0000 'International Tables Vol C Tables 4.2.6.8 and 6.1.1.4'
N N 0.0311 0.0180 'International Tables Vol C Tables 4.2.6.8 and 6.1.1.4'

loop_
_geom_angle_atom_site_label_1
_geom_angle_atom_site_label_2
_geom_angle_atom_site_label_3
_geom_angle
C9 N2 H2 125.8
C9 N2 C12 108.3(8)
C12 N2 H2 125.8
N2 C9 H9 123.8
N2 C9 C10 112.4(8)
C10 C9 H9 123.8
C4 C3 H3 120.7
C2 C3 H3 120.7
C2 C3 C4 118.6(7)
C13 C14 H14 119.7
C13 C14 C15 120.6(9)
C15 C14 H14 119.7
C6 C5 C8 120.2(8)
C6 C5 C4 119.1(7)
C4 C5 C8 120.7(8)
C5 C6 H6 119.3
C7 C6 C5 121.4(7)
C7 C6 H6 119.3
N1 C1 C2 173.8(10)
C5 C8 H8B 107.8
C5 C8 H8A 107.8
H8B C8 H8A 107.1
C10 C8 C5 118.2(7)
C10 C8 H8B 107.8
C10 C8 H8A 107.8
C3 C4 H4 119.9
C5 C4 C3 120.3(7)
C5 C4 H4 119.9
C12 C11 C10 105.5(7)
C16 C11 C10 133.6(8)
C16 C11 C12 120.9(8)
C6 C7 H7 120.3
C6 C7 C2 119.4(8)
C2 C7 H7 120.3
C3 C2 C1 120.1(8)
C7 C2 C3 121.2(8)
C7 C2 C1 118.6(9)
C14 C13 H13 120.5
C14 C13 C12 119.0(10)
C12 C13 H13 120.5
C9 C10 C8 129.0(8)
C9 C10 C11 104.6(8)
C8 C10 C11 126.4(8)
N2 C12 C11 109.0(8)
N2 C12 C13 131.3(9)
C11 C12 C13 119.6(9)
C11 C16 H16 121.0
C11 C16 C15 118.0(9)
C15 C16 H16 121.0
C14 C15 H15 119.2
C16 C15 C14 121.7(8)
C16 C15 H15 119.2

loop_
_geom_bond_atom_site_label_1
_geom_bond_atom_site_label_2
_geom_bond_distance
N1 C1 1.161(14)
N2 H2 0.8600
N2 C9 1.350(15)
N2 C12 1.359(13)
C9 H9 0.9300
C9 C10 1.366(13)
C3 H3 0.9300
C3 C4 1.414(12)
C3 C2 1.395(12)
C14 H14 0.9300
C14 C13 1.365(16)
C14 C15 1.404(16)
C5 C6 1.392(14)
C5 C8 1.495(12)
C5 C4 1.400(12)
C6 H6 0.9300
C6 C7 1.380(14)
C1 C2 1.443(13)
C8 H8B 0.9700
C8 H8A 0.9700
C8 C10 1.463(12)
C4 H4 0.9300
C11 C10 1.472(9)
C11 C12 1.418(11)
C11 C16 1.384(11)
C7 H7 0.9300
C7 C2 1.390(14)
C13 H13 0.9300
C13 C12 1.418(14)
C16 H16 0.9300
C16 C15 1.394(13)
C15 H15 0.9300
